data_7126945
loop_
_publ_author_name
'Norton, Amie E.'
'Abdolmaleki, Mahmood Karimi'
'Liang, Jiamin'
'Sharma, Malvika'
'Golsby, Robert'
'Zoller, Ann'
'Krause, Jeanette A.'
'Connick, William B.'
'Chatterjee, Sayandev'

_publ_section_title
;
 Phase transformation induced mechanochromism in a platinum salt: a tale
 of two polymorphs.
;
_journal_issue 70
_journal_name_full 'Chemical communications (Cambridge, England)'
_journal_page_first 10175
_journal_page_last 10178
_journal_paper_doi 10.1039/d0cc03436c
_journal_volume 56
_journal_year 2020
_chemical_formula_moiety 'C15 H11 N3 Cl Pt, N O3, H N O3'
_chemical_formula_sum 'C15 H12 Cl N5 O6 Pt'
_chemical_formula_weight 588.84
_space_group_crystal_system triclinic
_space_group_IT_number 2
_space_group_name_Hall '-P 1'
_space_group_name_H-M_alt 'P -1'
_atom_sites_solution_hydrogens mixed
_atom_sites_solution_primary direct
_atom_sites_solution_secondary difmap
_audit_creation_method SHELXL-2017/1
_audit_update_record
;
2019-09-30 deposited with the CCDC.	2020-07-20 downloaded from the CCDC.
;
_cell_angle_alpha 77.632(2)
_cell_angle_beta 86.382(2)
_cell_angle_gamma 89.238(2)
_cell_formula_units_Z 2
_cell_length_a 6.5658(2)
_cell_length_b 10.3732(3)
_cell_length_c 13.0650(4)
_cell_measurement_reflns_used 3600
_cell_measurement_temperature 150(2)
_cell_measurement_theta_max 67.02
_cell_measurement_theta_min 3.47
_cell_volume 867.45(5)
_computing_cell_refinement 'Bruker SMART v5.634'
_computing_data_collection 'Bruker SMART v5.634'
_computing_data_reduction 'Bruker SAINT v7.66A'
_computing_molecular_graphics 'Bruker SHELXTL v6.14'
_computing_publication_material 'Bruker SHELXTL v6.14'
_computing_structure_refinement 'SHELXL-2017/1 (Sheldrick, 2017, G.M. Sheldrick (2015) Acta Cryst., C71, 3-8)'
_computing_structure_solution 'Bruker SHELXTL v6.14'
_diffrn_ambient_temperature 150(2)
_diffrn_measured_fraction_theta_full 0.946
_diffrn_measured_fraction_theta_max 0.945
_diffrn_measurement_device_type 'Bruker SMART6000 CCD'
_diffrn_measurement_method '\w scans'
_diffrn_radiation_monochromator graphite
_diffrn_radiation_source 'fine-focus sealed tube'
_diffrn_radiation_type CuK\a
_diffrn_radiation_wavelength 1.54178
_diffrn_reflns_av_R_equivalents 0.0311
_diffrn_reflns_av_unetI/netI 0.0387
_diffrn_reflns_Laue_measured_fraction_full 0.946
_diffrn_reflns_Laue_measured_fraction_max 0.945
_diffrn_reflns_limit_h_max 7
_diffrn_reflns_limit_h_min -7
_diffrn_reflns_limit_k_max 10
_diffrn_reflns_limit_k_min -11
_diffrn_reflns_limit_l_max 15
_diffrn_reflns_limit_l_min -15
_diffrn_reflns_number 7170
_diffrn_reflns_point_group_measured_fraction_full 0.946
_diffrn_reflns_point_group_measured_fraction_max 0.945
_diffrn_reflns_theta_full 67.679
_diffrn_reflns_theta_max 67.698
_diffrn_reflns_theta_min 3.470
_exptl_absorpt_coefficient_mu 16.989
_exptl_absorpt_correction_T_max 0.753
_exptl_absorpt_correction_T_min 0.515
_exptl_absorpt_correction_type multi-scan
_exptl_absorpt_process_details 'SADABS v2008/1 (L.Krause, et al. J. Appl. Cryst. (2015), 48, 3-10)'
_exptl_crystal_colour orange-red
_exptl_crystal_density_diffrn 2.254
_exptl_crystal_description blade
_exptl_crystal_F_000 560
_exptl_crystal_size_max 0.370
_exptl_crystal_size_mid 0.050
_exptl_crystal_size_min 0.010
_refine_diff_density_max 2.572
_refine_diff_density_min -1.610
_refine_diff_density_rms 0.210
_refine_ls_extinction_method none
_refine_ls_goodness_of_fit_ref 1.035
_refine_ls_hydrogen_treatment mixed
_refine_ls_matrix_type full
_refine_ls_number_parameters 256
_refine_ls_number_reflns 2962
_refine_ls_number_restraints 0
_refine_ls_restrained_S_all 1.035
_refine_ls_R_factor_all 0.0353
_refine_ls_R_factor_gt 0.0333
_refine_ls_shift/su_max 0.000
_refine_ls_shift/su_mean 0.000
_refine_ls_structure_factor_coef Fsqd
_refine_ls_weighting_details 'w=1/[\s^2^(Fo^2^)+(0.0685P)^2^] where P=(Fo^2^+2Fc^2^)/3'
_refine_ls_weighting_scheme calc
_refine_ls_wR_factor_gt 0.0871
_refine_ls_wR_factor_ref 0.0887
_reflns_Friedel_coverage 0.000
_reflns_number_gt 2762
_reflns_number_total 2962
_reflns_threshold_expression 'I > 2\s(I)'
_cod_data_source_file d0cc03436c2.cif
_cod_data_source_block RED
_cod_depositor_comments 'Adding full bibliography for 7126945--7126946.cif.'
_cod_database_code 7126945
_shelx_shelxl_version_number 2017/1
_shelx_space_group_comment
;
The symmetry employed for this shelxl refinement is uniquely defined
by the following loop, which should always be used as a source of
symmetry information in preference to the above space-group names.
They are only intended as comments.
;
_shelx_estimated_absorpt_t_min 0.062
_shelx_estimated_absorpt_t_max 0.848

loop_
_space_group_symop_operation_xyz
'x, y, z'
'-x, -y, -z'

loop_
_atom_site_label
_atom_site_type_symbol
_atom_site_fract_x
_atom_site_fract_y
_atom_site_fract_z
_atom_site_U_iso_or_equiv
_atom_site_adp_type
_atom_site_occupancy
_atom_site_site_symmetry_order
_atom_site_calc_flag
_atom_site_refinement_flags_posn
_atom_site_refinement_flags_adp
_atom_site_refinement_flags_occupancy
_atom_site_disorder_assembly
_atom_site_disorder_group
Pt Pt 0.24417(3) 0.50729(2) 0.51879(2) 0.02099(12) Uani 1 1 d . . . . .
Cl1 Cl 0.2446(2) 0.27983(13) 0.54124(12) 0.0277(3) Uani 1 1 d . . . . .
N1 N 0.2814(7) 0.5594(5) 0.3597(4) 0.0208(9) Uani 1 1 d . . . . .
N2 N 0.2463(7) 0.6980(5) 0.5016(4) 0.0248(10) Uani 1 1 d . . . . .
N3 N 0.2085(8) 0.5179(5) 0.6712(4) 0.0259(11) Uani 1 1 d . . . . .
C1 C 0.2998(9) 0.4766(6) 0.2914(5) 0.0258(12) Uani 1 1 d . . . . .
H1 H 0.294569 0.383833 0.317508 0.031 Uiso 1 1 calc R U . . .
C2 C 0.3259(10) 0.5264(7) 0.1854(5) 0.0315(14) Uani 1 1 d . . . . .
H2 H 0.339280 0.468097 0.138309 0.038 Uiso 1 1 calc R U . . .
C3 C 0.3327(10) 0.6621(7) 0.1467(5) 0.0337(14) Uani 1 1 d . . . . .
H3 H 0.351761 0.697187 0.073371 0.040 Uiso 1 1 calc R U . . .
C4 C 0.3113(9) 0.7447(6) 0.2160(5) 0.0311(13) Uani 1 1 d . . . . .
H4 H 0.314322 0.837701 0.190927 0.037 Uiso 1 1 calc R U . . .
C5 C 0.2854(8) 0.6914(5) 0.3230(5) 0.0233(12) Uani 1 1 d . . . . .
C6 C 0.2660(8) 0.7708(6) 0.4031(5) 0.0246(12) Uani 1 1 d . . . . .
C7 C 0.2701(9) 0.9082(6) 0.3886(5) 0.0308(13) Uani 1 1 d . . . . .
H7 H 0.283271 0.962496 0.319995 0.037 Uiso 1 1 calc R U . . .
C8 C 0.2546(9) 0.9639(7) 0.4766(5) 0.0346(14) Uani 1 1 d . . . . .
H8 H 0.258950 1.057151 0.467950 0.042 Uiso 1 1 calc R U . . .
C9 C 0.2326(9) 0.8846(6) 0.5774(5) 0.0314(13) Uani 1 1 d . . . . .
H9 H 0.220905 0.922828 0.637380 0.038 Uiso 1 1 calc R U . . .
C10 C 0.2283(8) 0.7497(6) 0.5878(5) 0.0232(12) Uani 1 1 d . . . . .
C11 C 0.2074(8) 0.6452(6) 0.6858(5) 0.0271(12) Uani 1 1 d . . . . .
C12 C 0.1849(9) 0.6732(7) 0.7854(5) 0.0315(13) Uani 1 1 d . . . . .
H12 H 0.183357 0.761855 0.794018 0.038 Uiso 1 1 calc R U . . .
C13 C 0.1650(10) 0.5691(7) 0.8718(5) 0.0377(15) Uani 1 1 d . . . . .
H13 H 0.148713 0.585696 0.940632 0.045 Uiso 1 1 calc R U . . .
C14 C 0.1690(10) 0.4401(7) 0.8573(5) 0.0345(15) Uani 1 1 d . . . . .
H14 H 0.156182 0.367985 0.915910 0.041 Uiso 1 1 calc R U . . .
C15 C 0.1920(9) 0.4179(6) 0.7559(5) 0.0285(13) Uani 1 1 d . . . . .
H15 H 0.196070 0.329720 0.746233 0.034 Uiso 1 1 calc R U . . .
N4 N 0.3281(10) 0.1817(5) 0.1402(4) 0.0385(13) Uani 1 1 d . . . . .
O1 O 0.3421(11) 0.1876(5) 0.2322(4) 0.0616(17) Uani 1 1 d . . . . .
O2 O 0.3403(10) 0.2806(5) 0.0684(4) 0.0542(14) Uani 1 1 d . . . . .
O3 O 0.3049(10) 0.0697(5) 0.1172(4) 0.0489(13) Uani 1 1 d . . . . .
N5 N 0.2164(11) 0.0054(6) -0.1112(5) 0.0463(15) Uani 1 1 d . . . . .
O4 O 0.1968(13) 0.0218(7) -0.2052(5) 0.077(2) Uani 1 1 d . . . . .
O5 O 0.1988(11) -0.0971(5) -0.0467(5) 0.0530(14) Uani 1 1 d . . . . .
O6 O 0.2621(9) 0.1152(5) -0.0792(4) 0.0493(13) Uani 1 1 d . . . . .
H63 H 0.299(16) 0.092(11) -0.006(9) 0.074 Uiso 1 1 d . U . . .

loop_
_atom_site_aniso_label
_atom_site_aniso_U_11
_atom_site_aniso_U_22
_atom_site_aniso_U_33
_atom_site_aniso_U_23
_atom_site_aniso_U_13
_atom_site_aniso_U_12
Pt 0.02322(18) 0.01503(17) 0.02631(17) -0.00779(10) -0.00209(10) -0.00003(9)
Cl1 0.0298(7) 0.0162(7) 0.0382(8) -0.0078(5) -0.0026(6) 0.0006(5)
N1 0.020(2) 0.017(2) 0.025(2) -0.0043(18) -0.0026(18) -0.0049(17)
N2 0.022(2) 0.024(3) 0.030(3) -0.0104(19) -0.0002(19) 0.0008(18)
N3 0.025(3) 0.024(3) 0.029(3) -0.007(2) -0.004(2) 0.005(2)
C1 0.028(3) 0.019(3) 0.033(3) -0.009(2) -0.003(2) 0.002(2)
C2 0.025(3) 0.034(4) 0.039(3) -0.016(3) -0.002(3) 0.000(3)
C3 0.035(3) 0.032(4) 0.033(3) -0.006(3) -0.001(3) -0.003(3)
C4 0.032(3) 0.025(3) 0.037(3) -0.008(2) -0.001(3) -0.003(2)
C5 0.019(3) 0.018(3) 0.034(3) -0.009(2) 0.000(2) -0.001(2)
C6 0.023(3) 0.024(3) 0.029(3) -0.009(2) -0.003(2) 0.000(2)
C7 0.031(3) 0.019(3) 0.043(4) -0.008(2) -0.003(3) 0.000(2)
C8 0.039(4) 0.023(3) 0.046(4) -0.016(3) -0.001(3) 0.000(2)
C9 0.036(3) 0.025(3) 0.039(3) -0.017(3) -0.005(3) 0.000(2)
C10 0.018(3) 0.025(3) 0.031(3) -0.015(2) -0.004(2) 0.000(2)
C11 0.022(3) 0.027(3) 0.035(3) -0.012(2) -0.002(2) -0.001(2)
C12 0.029(3) 0.037(4) 0.034(3) -0.017(3) -0.008(3) 0.000(2)
C13 0.037(3) 0.049(4) 0.031(3) -0.017(3) -0.002(3) -0.003(3)
C14 0.033(3) 0.042(4) 0.030(3) -0.007(3) -0.007(3) 0.001(3)
C15 0.033(3) 0.026(3) 0.027(3) -0.006(2) 0.003(2) 0.003(2)
N4 0.064(4) 0.023(3) 0.029(3) -0.006(2) -0.003(3) 0.002(2)
O1 0.122(5) 0.032(3) 0.030(3) -0.004(2) -0.009(3) -0.010(3)
O2 0.107(5) 0.024(3) 0.032(3) -0.0050(19) -0.004(3) 0.000(3)
O3 0.083(4) 0.023(3) 0.042(3) -0.008(2) -0.011(3) -0.002(2)
N5 0.068(4) 0.036(4) 0.039(3) -0.016(3) 0.000(3) -0.001(3)
O4 0.136(6) 0.056(4) 0.043(4) -0.023(3) -0.008(4) -0.004(4)
O5 0.079(4) 0.027(3) 0.055(3) -0.013(2) -0.008(3) -0.001(2)
O6 0.087(4) 0.032(3) 0.032(3) -0.014(2) 0.001(3) -0.005(2)

loop_
_atom_type_symbol
_atom_type_description
_atom_type_scat_dispersion_real
_atom_type_scat_dispersion_imag
_atom_type_scat_source
C C 0.0181 0.0091 'International Tables Vol C Tables 4.2.6.8 and 6.1.1.4'
H H 0.0000 0.0000 'International Tables Vol C Tables 4.2.6.8 and 6.1.1.4'
N N 0.0311 0.0180 'International Tables Vol C Tables 4.2.6.8 and 6.1.1.4'
O O 0.0492 0.0322 'International Tables Vol C Tables 4.2.6.8 and 6.1.1.4'
Cl Cl 0.3639 0.7018 'International Tables Vol C Tables 4.2.6.8 and 6.1.1.4'
Pt Pt -4.5932 6.9264 'International Tables Vol C Tables 4.2.6.8 and 6.1.1.4'

loop_
_geom_angle_atom_site_label_1
_geom_angle_atom_site_label_2
_geom_angle_atom_site_label_3
_geom_angle
_geom_angle_site_symmetry_1
_geom_angle_site_symmetry_3
_geom_angle_publ_flag
N2 Pt N3 81.1(2) . . ?
N2 Pt N1 80.8(2) . . ?
N3 Pt N1 161.9(2) . . ?
N2 Pt Cl1 179.19(15) . . ?
N3 Pt Cl1 98.27(16) . . ?
N1 Pt Cl1 99.84(14) . . ?
C5 N1 C1 120.1(5) . . ?
C5 N1 Pt 113.0(4) . . ?
C1 N1 Pt 127.0(4) . . ?
C6 N2 C10 123.8(5) . . ?
C6 N2 Pt 117.4(4) . . ?
C10 N2 Pt 118.7(4) . . ?
C15 N3 C11 118.8(5) . . ?
C15 N3 Pt 128.1(4) . . ?
C11 N3 Pt 113.1(4) . . ?
N1 C1 C2 120.4(6) . . ?
C1 C2 C3 120.1(6) . . ?
C4 C3 C2 119.1(6) . . ?
C3 C4 C5 119.6(6) . . ?
N1 C5 C4 120.8(5) . . ?
N1 C5 C6 115.5(5) . . ?
C4 C5 C6 123.7(5) . . ?
N2 C6 C7 118.6(6) . . ?
N2 C6 C5 113.4(5) . . ?
C7 C6 C5 128.0(6) . . ?
C8 C7 C6 118.6(6) . . ?
C7 C8 C9 120.9(6) . . ?
C10 C9 C8 118.5(6) . . ?
N2 C10 C9 119.6(6) . . ?
N2 C10 C11 111.8(5) . . ?
C9 C10 C11 128.6(6) . . ?
N3 C11 C12 121.8(6) . . ?
N3 C11 C10 115.3(5) . . ?
C12 C11 C10 122.9(6) . . ?
C13 C12 C11 118.6(6) . . ?
C12 C13 C14 119.6(6) . . ?
C13 C14 C15 119.3(6) . . ?
N3 C15 C14 121.8(6) . . ?
O1 N4 O2 122.2(6) . . ?
O1 N4 O3 119.3(5) . . ?
O2 N4 O3 118.5(6) . . ?
O5 N5 O4 127.0(7) . . ?
O5 N5 O6 118.7(6) . . ?
O4 N5 O6 114.3(6) . . ?

loop_
_geom_bond_atom_site_label_1
_geom_bond_atom_site_label_2
_geom_bond_distance
_geom_bond_site_symmetry_2
_geom_bond_publ_flag
Pt N2 1.943(5) . ?
Pt N3 2.016(5) . ?
Pt N1 2.033(5) . ?
Pt Cl1 2.3144(14) . ?
N1 C5 1.350(7) . ?
N1 C1 1.364(8) . ?
N2 C6 1.345(8) . ?
N2 C10 1.345(8) . ?
N3 C15 1.344(8) . ?
N3 C11 1.374(8) . ?
C1 C2 1.372(10) . ?
C2 C3 1.390(9) . ?
C3 C4 1.374(10) . ?
C4 C5 1.390(9) . ?
C5 C6 1.462(8) . ?
C6 C7 1.397(9) . ?
C7 C8 1.391(10) . ?
C8 C9 1.395(9) . ?
C9 C10 1.378(9) . ?
C10 C11 1.490(8) . ?
C11 C12 1.392(9) . ?
C12 C13 1.386(10) . ?
C13 C14 1.390(10) . ?
C14 C15 1.391(10) . ?
N4 O1 1.226(8) . ?
N4 O2 1.233(7) . ?
N4 O3 1.275(8) . ?
N5 O5 1.209(8) . ?
N5 O4 1.219(9) . ?
N5 O6 1.338(8) . ?

loop_
_geom_hbond_atom_site_label_D
_geom_hbond_atom_site_label_H
_geom_hbond_atom_site_label_A
_geom_hbond_distance_DH
_geom_hbond_distance_HA
_geom_hbond_distance_DA
_geom_hbond_angle_DHA
_geom_hbond_site_symmetry_A
_geom_hbond_publ_flag
O6 H63 O3 0.98(11) 1.57(11) 2.540(7) 166(10) 1_555 ?

loop_
_geom_torsion_atom_site_label_1
_geom_torsion_atom_site_label_2
_geom_torsion_atom_site_label_3
_geom_torsion_atom_site_label_4
_geom_torsion
_geom_torsion_site_symmetry_1
_geom_torsion_site_symmetry_2
_geom_torsion_site_symmetry_3
_geom_torsion_site_symmetry_4
_geom_torsion_publ_flag
C5 N1 C1 C2 1.1(8) . . . . ?
Pt N1 C1 C2 -179.5(4) . . . . ?
N1 C1 C2 C3 -0.3(9) . . . . ?
C1 C2 C3 C4 -0.5(10) . . . . ?
C2 C3 C4 C5 0.6(9) . . . . ?
C1 N1 C5 C4 -1.0(8) . . . . ?
Pt N1 C5 C4 179.5(4) . . . . ?
C1 N1 C5 C6 -179.5(5) . . . . ?
Pt N1 C5 C6 1.0(6) . . . . ?
C3 C4 C5 N1 0.2(9) . . . . ?
C3 C4 C5 C6 178.6(6) . . . . ?
C10 N2 C6 C7 0.6(8) . . . . ?
Pt N2 C6 C7 -179.3(4) . . . . ?
C10 N2 C6 C5 179.3(5) . . . . ?
Pt N2 C6 C5 -0.6(6) . . . . ?
N1 C5 C6 N2 -0.2(7) . . . . ?
C4 C5 C6 N2 -178.7(5) . . . . ?
N1 C5 C6 C7 178.3(5) . . . . ?
C4 C5 C6 C7 -0.2(9) . . . . ?
N2 C6 C7 C8 0.3(9) . . . . ?
C5 C6 C7 C8 -178.2(6) . . . . ?
C6 C7 C8 C9 -0.8(9) . . . . ?
C7 C8 C9 C10 0.5(9) . . . . ?
C6 N2 C10 C9 -1.0(9) . . . . ?
Pt N2 C10 C9 179.0(4) . . . . ?
C6 N2 C10 C11 179.6(5) . . . . ?
Pt N2 C10 C11 -0.5(6) . . . . ?
C8 C9 C10 N2 0.4(8) . . . . ?
C8 C9 C10 C11 179.7(6) . . . . ?
C15 N3 C11 C12 -1.5(9) . . . . ?
Pt N3 C11 C12 -179.8(5) . . . . ?
C15 N3 C11 C10 179.5(5) . . . . ?
Pt N3 C11 C10 1.1(6) . . . . ?
N2 C10 C11 N3 -0.5(7) . . . . ?
C9 C10 C11 N3 -179.9(6) . . . . ?
N2 C10 C11 C12 -179.5(5) . . . . ?
C9 C10 C11 C12 1.1(9) . . . . ?
N3 C11 C12 C13 0.5(9) . . . . ?
C10 C11 C12 C13 179.5(5) . . . . ?
C11 C12 C13 C14 0.4(9) . . . . ?
C12 C13 C14 C15 -0.3(10) . . . . ?
C11 N3 C15 C14 1.5(9) . . . . ?
Pt N3 C15 C14 179.6(5) . . . . ?
C13 C14 C15 N3 -0.7(10) . . . . ?
